data_4118658
loop_
_publ_author_name
'Patrick S. Hanley'
'Seth L. Marquard'
'Thomas R. Cundari'
'John F. Hartwig'

_publ_contact_author
; 
John F. Hartwig 
University of California, Berkeley 
Department of Chemistry  
718 Latimer Hall 
Berkeley, CA 94720-1460 
USA 
;
_publ_contact_author_email jhartwig@berkeley.edu
_publ_contact_author_fax '1  510-642-7714'
_publ_contact_author_phone '1  510-642-2038'
_publ_section_title
;
 Reductive Elimination of Alkylamines from Low-Valent, Alkylpalladium(II)
 Amido Complexes
;
_journal_name_full 'Journal of the American Chemical Society'
_journal_page_first 15281
_journal_page_last 15284
_journal_paper_doi 10.1021/ja307558x
_journal_volume 134
_journal_year 2012
_chemical_absolute_configuration ad
_chemical_formula_moiety 'C35 H51 Cl N2 Pd , 0.5(C5 H12)'
_chemical_formula_sum 'C40 H63 Cl N2 Pd'
_chemical_formula_weight 713.77
_chemical_name_systematic
; 
? 
;
_space_group_IT_number 19
_symmetry_cell_setting orthorhombic
_symmetry_space_group_name_Hall 'P 2ac 2ab'
_symmetry_space_group_name_H-M 'P 21 21 21'
_atom_sites_solution_hydrogens geom
_atom_sites_solution_primary direct
_atom_sites_solution_secondary difmap
_audit_creation_method SHELXL-97
_audit_update_record
; 
? 
;
_cell_angle_alpha 90.00
_cell_angle_beta 90.00
_cell_angle_gamma 90.00
_cell_formula_units_Z 4
_cell_length_a 9.7615(3)
_cell_length_b 13.4772(5)
_cell_length_c 29.0572(13)
_cell_measurement_reflns_used 2050
_cell_measurement_temperature 193(2)
_cell_measurement_theta_max 51.44
_cell_measurement_theta_min 3.04
_cell_volume 3822.7(3)
_computing_cell_refinement 'SAINT V7.68A (Bruker, 2005)'
_computing_data_collection 'APEX2 V2010.11-3 (Bruker, 2010)'
_computing_data_reduction
; 
SAINT V7.68A, XPREP V2005/2, SADABS V2007/4, TWINABS V2007/5 
(Bruker, 2005 & 2007) 
;
_computing_molecular_graphics
; 
SHELXTL V6.12 (Bruker, 2005), CrystalMaker v2.1.3 (CrystalMaker, 1994) 
;
_computing_publication_material 'XCIF V6.12 (Bruker, 2005)'
_computing_structure_refinement 'SHELXTL V6.12 (Bruker, 2005)'
_computing_structure_solution 'SHELXTL V6.12 (Bruker, 2005)'
_diffrn_ambient_temperature 193(2)
_diffrn_measured_fraction_theta_full 0.991
_diffrn_measured_fraction_theta_max 0.991
_diffrn_measurement_device 'Bruker Kappa/ApexII CCD'
_diffrn_measurement_method 'profile data from \f and \w scans'
_diffrn_radiation_monochromator graphite
_diffrn_radiation_source 'fine-focus sealed tube'
_diffrn_radiation_type CuK\a
_diffrn_radiation_wavelength 1.54178
_diffrn_radiation_wavelength_id bc99rasq
_diffrn_reflns_av_R_equivalents 0.1238
_diffrn_reflns_av_sigmaI/netI 0.0843
_diffrn_reflns_limit_h_max 11
_diffrn_reflns_limit_h_min -11
_diffrn_reflns_limit_k_max 15
_diffrn_reflns_limit_k_min -16
_diffrn_reflns_limit_l_max 34
_diffrn_reflns_limit_l_min -20
_diffrn_reflns_number 30073
_diffrn_reflns_theta_full 67.54
_diffrn_reflns_theta_max 67.54
_diffrn_reflns_theta_min 4.47
_exptl_absorpt_coefficient_mu 4.753
_exptl_absorpt_correction_T_max 0.8439
_exptl_absorpt_correction_T_min 0.3790
_exptl_absorpt_correction_type integration
_exptl_absorpt_process_details 'SHELXTL/XPREP V2005/2 (Bruker, 2005)'
_exptl_crystal_colour yellow
_exptl_crystal_density_diffrn 1.240
_exptl_crystal_description prism
_exptl_crystal_F_000 1520
_exptl_crystal_id bc99rasq
_exptl_crystal_preparation
; 
The data crystal was mounted using oil (Parantone-N, Exxon) to a 
0.3 mm cryo-loop (Hampton Research) with the (0 1 -9) scattering 
planes roughly normal to the spindle axis. 
;
_exptl_crystal_size_max 0.42
_exptl_crystal_size_mid 0.134
_exptl_crystal_size_min 0.045
_platon_squeeze_details
; 
After the "squeeze" bypass routine, 46 electrons each were removed 
from two solvent accessible voids.  This is equivalent to approximately 
two pentane molecules per unit cell, which is consistant with that 
predicted from the highly disordered model. 
;
_refine_diff_density_max 0.709
_refine_diff_density_min -1.677
_refine_diff_density_rms 0.081
_refine_ls_abs_structure_details 'Flack (1983),  2906 Friedels'
_refine_ls_abs_structure_Flack 0.444(9)
_refine_ls_extinction_method none
_refine_ls_goodness_of_fit_ref 1.058
_refine_ls_hydrogen_treatment noref
_refine_ls_matrix_type full
_refine_ls_number_parameters 457
_refine_ls_number_reflns 6751
_refine_ls_number_restraints 364
_refine_ls_restrained_S_all 1.042
_refine_ls_R_factor_all 0.0694
_refine_ls_R_factor_gt 0.0586
_refine_ls_shift/su_max 0.006
_refine_ls_shift/su_mean 0.000
_refine_ls_structure_factor_coef Fsqd
_refine_ls_weighting_details 'calc w=1/[\s^2^(Fo^2^)+(0.0821P)^2^+0.0000P] where P=(Fo^2^+2Fc^2^)/3'
_refine_ls_weighting_scheme calc
_refine_ls_wR_factor_gt 0.1453
_refine_ls_wR_factor_ref 0.1540
_reflns_number_gt 5571
_reflns_number_total 6751
_reflns_threshold_expression >2sigma(I)
_cod_data_source_file ja307558x_si_004.cif
_cod_data_source_block bc99rasq
_cod_original_sg_symbol_Hall 'P 2ac 2ab '
_cod_original_sg_symbol_H-M 'P 21 21 21 '
_cod_database_code 4118658

loop_
_symmetry_equiv_pos_as_xyz
'x, y, z'
'-x+1/2, -y, z+1/2'
'-x, y+1/2, -z+1/2'
'x+1/2, -y+1/2, -z'

loop_
_atom_site_label
_atom_site_type_symbol
_atom_site_fract_x
_atom_site_fract_y
_atom_site_fract_z
_atom_site_U_iso_or_equiv
_atom_site_adp_type
_atom_site_occupancy
_atom_site_symmetry_multiplicity
_atom_site_calc_flag
_atom_site_refinement_flags
_atom_site_disorder_assembly
_atom_site_disorder_group
Pd1 Pd 0.91330(3) 0.77261(2) 0.831409(12) 0.04724(7) Uani 1 1 d D . .
Cl1 Cl 1.13712(11) 0.74836(10) 0.80523(5) 0.0708(4) Uani 1 1 d . A .
N1 N 0.6269(3) 0.7114(2) 0.82562(15) 0.0535(10) Uani 1 1 d . . .
N2 N 0.6368(3) 0.8692(2) 0.84255(14) 0.0496(10) Uani 1 1 d . . .
C1 C 0.9213(5) 0.8010(3) 0.89939(15) 0.0574(12) Uani 0.834(4) 1 d PDU A 1
H1A H 0.8260 0.8098 0.9113 0.069 Uiso 0.834(4) 1 calc PR A 1
C2 C 0.9890(5) 0.7122(4) 0.92441(18) 0.0695(12) Uani 0.834(4) 1 d PDU A 1
H2A H 0.9717 0.6457 0.9103 0.083 Uiso 0.834(4) 1 calc PR A 1
C3 C 0.9462(6) 0.7227(5) 0.97589(19) 0.0855(15) Uani 0.834(4) 1 d PDU A 1
H3A H 0.8465 0.7348 0.9788 0.103 Uiso 0.834(4) 1 calc PR A 1
H3B H 0.9704 0.6624 0.9936 0.103 Uiso 0.834(4) 1 calc PR A 1
C4 C 1.0282(6) 0.8122(5) 0.99254(19) 0.0834(15) Uani 0.834(4) 1 d PDU A 1
H4A H 1.0908 0.7937 1.0179 0.100 Uiso 0.834(4) 1 calc PR A 1
H4B H 0.9668 0.8661 1.0031 0.100 Uiso 0.834(4) 1 calc PR A 1
C5 C 1.1089(5) 0.8436(4) 0.94925(18) 0.0748(13) Uani 0.834(4) 1 d PDU A 1
H5A H 1.1931 0.8834 0.9559 0.090 Uiso 0.834(4) 1 calc PR A 1
C6 C 1.0096(5) 0.8928(4) 0.91387(18) 0.0601(13) Uani 0.834(4) 1 d PDU A 1
H6A H 0.9489 0.9398 0.9310 0.072 Uiso 0.834(4) 1 calc PR A 1
C7 C 1.1369(5) 0.7433(4) 0.9265(2) 0.0700(14) Uani 0.834(4) 1 d PDU A 1
H7A H 1.1789 0.7500 0.8956 0.084 Uiso 0.834(4) 1 calc PR A 1
H7B H 1.1931 0.6989 0.9460 0.084 Uiso 0.834(4) 1 calc PR A 1
C8 C 1.0837(6) 0.9498(4) 0.8785(2) 0.0705(17) Uani 0.834(4) 1 d PDU A 1
H8A H 1.1343 1.0040 0.8932 0.106 Uiso 0.834(4) 1 calc PR A 1
H8B H 1.0181 0.9772 0.8564 0.106 Uiso 0.834(4) 1 calc PR A 1
H8C H 1.1481 0.9060 0.8625 0.106 Uiso 0.834(4) 1 calc PR A 1
C1B C 0.9198(10) 0.7643(6) 0.9007(2) 0.064(2) Uani 0.166(4) 1 d PDU A 2
H1B H 0.8236 0.7636 0.9125 0.077 Uiso 0.166(4) 1 calc PR A 2
C2B C 0.9990(9) 0.8482(7) 0.9256(3) 0.0670(17) Uani 0.166(4) 1 d PDU A 2
H2B H 0.9902 0.9156 0.9115 0.080 Uiso 0.166(4) 1 calc PR A 2
C3B C 0.9586(13) 0.8412(9) 0.9774(3) 0.0794(18) Uani 0.166(4) 1 d PDU A 2
H3C H 0.9886 0.9010 0.9944 0.095 Uiso 0.166(4) 1 calc PR A 2
H3D H 0.8582 0.8337 0.9809 0.095 Uiso 0.166(4) 1 calc PR A 2
C4B C 1.0337(15) 0.7489(9) 0.9946(3) 0.079(2) Uani 0.166(4) 1 d PDU A 2
H4C H 0.9689 0.6998 1.0075 0.094 Uiso 0.166(4) 1 calc PR A 2
H4D H 1.1026 0.7662 1.0182 0.094 Uiso 0.166(4) 1 calc PR A 2
C5B C 1.1027(10) 0.7091(6) 0.9504(3) 0.0725(18) Uani 0.166(4) 1 d PDU A 2
H5B H 1.1814 0.6633 0.9562 0.087 Uiso 0.166(4) 1 calc PR A 2
C6B C 0.9925(10) 0.6671(6) 0.9169(4) 0.068(2) Uani 0.166(4) 1 d PDU A 2
H6B H 0.9250 0.6293 0.9360 0.082 Uiso 0.166(4) 1 calc PR A 2
C7B C 1.1421(9) 0.8063(8) 0.9266(5) 0.071(2) Uani 0.166(4) 1 d PDU A 2
H7C H 1.2057 0.8470 0.9452 0.085 Uiso 0.166(4) 1 calc PR A 2
H7D H 1.1802 0.7956 0.8954 0.085 Uiso 0.166(4) 1 calc PR A 2
C8B C 1.050(2) 0.5970(10) 0.8832(5) 0.072(5) Uani 0.166(4) 1 d PDU A 2
H8D H 1.0438 0.5293 0.8953 0.109 Uiso 0.166(4) 1 calc PR A 2
H8E H 1.1463 0.6135 0.8774 0.109 Uiso 0.166(4) 1 calc PR A 2
H8F H 0.9984 0.6015 0.8543 0.109 Uiso 0.166(4) 1 calc PR A 2
C9 C 0.7120(3) 0.7869(3) 0.83536(15) 0.0431(10) Uani 1 1 d . A .
C10 C 0.4829(4) 0.7454(3) 0.8233(2) 0.0687(16) Uani 1 1 d . A .
H10A H 0.4257 0.7109 0.8465 0.082 Uiso 1 1 calc R . .
H10B H 0.4436 0.7338 0.7923 0.082 Uiso 1 1 calc R . .
C11 C 0.4929(4) 0.8540(3) 0.8336(2) 0.0607(14) Uani 1 1 d . A .
H11A H 0.4623 0.8941 0.8069 0.073 Uiso 1 1 calc R . .
H11B H 0.4370 0.8717 0.8608 0.073 Uiso 1 1 calc R . .
C12 C 0.6643(4) 0.6129(3) 0.81278(19) 0.0545(13) Uani 1 1 d . A .
C13 C 0.6569(5) 0.5364(3) 0.8442(2) 0.0608(15) Uani 1 1 d . . .
C14 C 0.6876(5) 0.4414(3) 0.8305(2) 0.0715(15) Uani 1 1 d . A .
H14A H 0.6819 0.3886 0.8521 0.086 Uiso 1 1 calc R . .
C15 C 0.7263(5) 0.4219(4) 0.7861(2) 0.0690(16) Uani 1 1 d . . .
H15A H 0.7485 0.3562 0.7770 0.083 Uiso 1 1 calc R A .
C16 C 0.7326(5) 0.4963(4) 0.7555(2) 0.0664(15) Uani 1 1 d . A .
H16A H 0.7611 0.4816 0.7250 0.080 Uiso 1 1 calc R . .
C17 C 0.6993(5) 0.5952(3) 0.7663(2) 0.0594(14) Uani 1 1 d . . .
C18 C 0.6104(6) 0.5552(4) 0.8937(2) 0.0702(16) Uani 1 1 d . A .
H18A H 0.6123 0.6283 0.8994 0.084 Uiso 1 1 calc R . .
C19 C 0.7052(7) 0.5051(5) 0.9284(3) 0.095(2) Uani 1 1 d . . .
H19A H 0.8001 0.5099 0.9176 0.142 Uiso 1 1 calc R A .
H19B H 0.6797 0.4351 0.9315 0.142 Uiso 1 1 calc R . .
H19C H 0.6967 0.5381 0.9583 0.142 Uiso 1 1 calc R . .
C20 C 0.4614(6) 0.5182(6) 0.9001(3) 0.088(2) Uani 1 1 d . . .
H20A H 0.4041 0.5438 0.8751 0.132 Uiso 1 1 calc R A .
H20B H 0.4259 0.5418 0.9297 0.132 Uiso 1 1 calc R . .
H20C H 0.4600 0.4455 0.8996 0.132 Uiso 1 1 calc R . .
C21 C 0.7010(3) 0.6759(4) 0.73042(19) 0.0656(15) Uani 1 1 d D A .
H21A H 0.6914 0.7352 0.7509 0.079 Uiso 0.151(10) 1 calc PR B 1
H21B H 0.6644 0.7350 0.7442 0.079 Uiso 0.849(10) 1 d PR B 2
C22 C 0.5660(8) 0.685(3) 0.7030(4) 0.091(5) Uani 0.151(10) 1 d PDU A 1
H22A H 0.4891 0.6917 0.7245 0.136 Uiso 0.151(10) 1 calc PR B 1
H22B H 0.5531 0.6250 0.6843 0.136 Uiso 0.151(10) 1 calc PR B 1
H22C H 0.5702 0.7431 0.6830 0.136 Uiso 0.151(10) 1 calc PR B 1
C23 C 0.8241(8) 0.7098(18) 0.7010(5) 0.070(5) Uani 0.151(10) 1 d PDU A 1
H23A H 0.9094 0.6880 0.7156 0.104 Uiso 0.151(10) 1 calc PR B 1
H23B H 0.8238 0.7823 0.6985 0.104 Uiso 0.151(10) 1 calc PR B 1
H23C H 0.8172 0.6805 0.6702 0.104 Uiso 0.151(10) 1 calc PR B 1
C22B C 0.6062(6) 0.6526(6) 0.6892(2) 0.085(2) Uani 0.849(10) 1 d PDU A 2
H22D H 0.6458 0.5985 0.6710 0.127 Uiso 0.849(10) 1 calc PR B 2
H22E H 0.5968 0.7118 0.6699 0.127 Uiso 0.849(10) 1 calc PR B 2
H22F H 0.5158 0.6326 0.7006 0.127 Uiso 0.849(10) 1 calc PR B 2
C23B C 0.8494(5) 0.6912(6) 0.7137(3) 0.078(2) Uani 0.849(10) 1 d PDU A 2
H23D H 0.9089 0.7042 0.7401 0.117 Uiso 0.849(10) 1 calc PR B 2
H23E H 0.8527 0.7478 0.6925 0.117 Uiso 0.849(10) 1 calc PR B 2
H23F H 0.8808 0.6313 0.6977 0.117 Uiso 0.849(10) 1 calc PR B 2
C24 C 0.6911(4) 0.9683(3) 0.84503(18) 0.0499(12) Uani 1 1 d . A .
C25 C 0.7529(4) 1.0107(3) 0.80577(19) 0.0527(12) Uani 1 1 d . . .
C26 C 0.7986(5) 1.1085(3) 0.8091(2) 0.0632(14) Uani 1 1 d . A .
H26A H 0.8413 1.1383 0.7831 0.076 Uiso 1 1 calc R . .
C27 C 0.7838(5) 1.1628(4) 0.8486(2) 0.0693(17) Uani 1 1 d . . .
H27A H 0.8167 1.2291 0.8500 0.083 Uiso 1 1 calc R A .
C28 C 0.7210(5) 1.1209(4) 0.8862(2) 0.0683(16) Uani 1 1 d . A .
H28A H 0.7112 1.1594 0.9134 0.082 Uiso 1 1 calc R . .
C29 C 0.6702(5) 1.0220(3) 0.8857(2) 0.0587(14) Uani 1 1 d . . .
C30 C 0.7690(5) 0.9555(3) 0.7590(2) 0.0607(14) Uani 1 1 d . A .
H30A H 0.7487 0.8836 0.7642 0.073 Uiso 1 1 calc R . .
C31 C 0.9138(5) 0.9641(4) 0.7406(2) 0.0679(14) Uani 1 1 d . . .
H31A H 0.9783 0.9369 0.7632 0.102 Uiso 1 1 calc R A .
H31B H 0.9354 1.0340 0.7349 0.102 Uiso 1 1 calc R . .
H31C H 0.9213 0.9268 0.7117 0.102 Uiso 1 1 calc R . .
C32 C 0.6662(5) 0.9956(5) 0.7247(2) 0.0774(19) Uani 1 1 d . . .
H32A H 0.5755 0.9991 0.7391 0.116 Uiso 1 1 calc R A .
H32B H 0.6622 0.9515 0.6979 0.116 Uiso 1 1 calc R . .
H32C H 0.6942 1.0621 0.7148 0.116 Uiso 1 1 calc R . .
C33 C 0.5987(5) 0.9795(4) 0.92710(19) 0.0640(14) Uani 1 1 d . A .
H33A H 0.5876 0.9064 0.9225 0.077 Uiso 1 1 calc R . .
C34 C 0.6753(7) 0.9970(5) 0.9722(2) 0.086(2) Uani 1 1 d . . .
H34A H 0.7721 0.9797 0.9682 0.129 Uiso 1 1 calc R A .
H34B H 0.6353 0.9555 0.9964 0.129 Uiso 1 1 calc R . .
H34C H 0.6677 1.0670 0.9809 0.129 Uiso 1 1 calc R . .
C35 C 0.4603(6) 1.0251(5) 0.9318(2) 0.087(2) Uani 1 1 d . . .
H35A H 0.4066 1.0118 0.9040 0.130 Uiso 1 1 calc R A .
H35B H 0.4698 1.0969 0.9360 0.130 Uiso 1 1 calc R . .
H35C H 0.4136 0.9966 0.9586 0.130 Uiso 1 1 calc R . .

loop_
_atom_site_aniso_label
_atom_site_aniso_U_11
_atom_site_aniso_U_22
_atom_site_aniso_U_33
_atom_site_aniso_U_23
_atom_site_aniso_U_13
_atom_site_aniso_U_12
Pd1 0.03525(11) 0.04969(13) 0.05677(17) -0.00163(15) -0.00067(13) 0.00246(11)
Cl1 0.0405(4) 0.0996(10) 0.0723(8) -0.0128(7) 0.0040(5) 0.0062(5)
N1 0.0353(14) 0.0477(18) 0.078(3) -0.002(2) -0.0048(16) -0.0041(12)
N2 0.0342(13) 0.0470(17) 0.068(3) -0.0005(18) 0.0012(16) 0.0016(13)
C1 0.0411(18) 0.072(2) 0.059(2) 0.002(2) 0.001(2) 0.0020(19)
C2 0.062(2) 0.081(2) 0.065(2) 0.005(2) -0.002(2) 0.004(2)
C3 0.077(3) 0.106(3) 0.074(3) 0.013(3) 0.000(2) 0.000(3)
C4 0.075(2) 0.106(3) 0.070(3) -0.001(3) -0.006(2) -0.002(2)
C5 0.061(2) 0.093(2) 0.070(2) -0.003(2) -0.006(2) -0.002(2)
C6 0.054(2) 0.069(2) 0.057(3) -0.014(2) -0.008(2) -0.002(2)
C7 0.060(2) 0.088(3) 0.062(2) 0.013(2) -0.010(2) 0.006(2)
C8 0.071(3) 0.066(3) 0.075(4) -0.010(3) -0.019(3) -0.008(3)
C1B 0.055(3) 0.074(3) 0.063(3) 0.000(3) -0.001(3) 0.003(3)
C2B 0.058(3) 0.079(3) 0.064(3) -0.002(3) -0.004(3) 0.000(3)
C3B 0.072(3) 0.094(3) 0.072(3) 0.002(3) -0.003(3) -0.001(3)
C4B 0.073(3) 0.092(3) 0.071(3) 0.004(3) -0.004(3) -0.001(3)
C5B 0.066(3) 0.083(3) 0.068(3) 0.004(3) -0.005(3) 0.002(3)
C6B 0.063(4) 0.076(4) 0.066(4) 0.001(4) -0.004(3) 0.003(4)
C7B 0.063(3) 0.082(3) 0.067(3) 0.000(3) -0.007(3) 0.000(3)
C8B 0.070(7) 0.072(7) 0.075(8) -0.002(6) 0.004(6) 0.004(6)
C9 0.0375(16) 0.0467(19) 0.045(2) -0.009(2) -0.0026(17) -0.0004(14)
C10 0.0388(19) 0.061(3) 0.106(5) -0.021(3) -0.002(2) 0.0063(17)
C11 0.0403(19) 0.056(2) 0.086(4) 0.001(3) -0.002(3) 0.0042(16)
C12 0.0324(19) 0.054(2) 0.077(3) -0.017(2) -0.0022(18) -0.0052(16)
C13 0.051(2) 0.052(2) 0.079(4) -0.003(2) -0.006(2) -0.0001(18)
C14 0.074(3) 0.047(2) 0.093(4) -0.007(3) -0.011(3) 0.000(2)
C15 0.065(3) 0.052(2) 0.090(4) -0.006(3) 0.001(3) 0.006(2)
C16 0.049(2) 0.079(3) 0.071(4) -0.017(3) 0.001(2) -0.008(2)
C17 0.045(2) 0.050(2) 0.083(4) -0.012(2) -0.004(2) 0.0034(19)
C18 0.078(3) 0.067(3) 0.065(3) 0.001(3) 0.001(3) -0.004(3)
C19 0.090(4) 0.099(4) 0.096(5) 0.018(4) -0.015(4) -0.009(4)
C20 0.071(3) 0.109(5) 0.085(4) -0.004(4) 0.011(3) -0.005(3)
C21 0.059(2) 0.063(3) 0.074(4) -0.014(3) 0.003(3) -0.005(2)
C22 0.091(8) 0.090(8) 0.091(8) 0.001(6) -0.003(6) 0.002(6)
C23 0.067(7) 0.074(7) 0.068(8) 0.002(6) -0.003(6) 0.001(6)
C22B 0.082(4) 0.091(4) 0.082(4) -0.002(3) -0.012(3) -0.009(3)
C23B 0.067(3) 0.085(4) 0.082(4) 0.011(3) -0.002(3) -0.005(3)
C24 0.0424(18) 0.0399(19) 0.067(3) 0.003(2) -0.002(2) 0.0081(16)
C25 0.0429(19) 0.049(2) 0.066(3) -0.002(2) -0.003(2) 0.0023(17)
C26 0.055(2) 0.052(2) 0.083(4) 0.011(3) 0.003(3) -0.003(2)
C27 0.068(3) 0.047(2) 0.093(4) -0.002(3) -0.006(3) -0.001(2)
C28 0.071(3) 0.054(2) 0.080(4) -0.006(3) -0.003(3) 0.001(2)
C29 0.052(2) 0.046(2) 0.078(4) 0.000(2) -0.007(2) 0.0057(18)
C30 0.051(2) 0.054(2) 0.077(4) 0.013(2) 0.011(2) 0.0035(19)
C31 0.057(2) 0.071(3) 0.076(4) 0.013(3) 0.008(3) 0.009(3)
C32 0.053(3) 0.105(4) 0.073(4) -0.001(3) -0.001(3) 0.008(3)
C33 0.062(3) 0.064(3) 0.066(3) -0.010(2) 0.006(3) 0.000(2)
C34 0.097(4) 0.093(4) 0.068(4) -0.009(4) 0.000(4) 0.009(3)
C35 0.076(3) 0.099(4) 0.084(5) 0.005(4) 0.018(3) 0.001(3)

loop_
_atom_type_symbol
_atom_type_description
_atom_type_scat_dispersion_real
_atom_type_scat_dispersion_imag
_atom_type_scat_source
C C 0.0181 0.0091 'International Tables Vol C Tables 4.2.6.8 and 6.1.1.4'
H H 0.0000 0.0000 'International Tables Vol C Tables 4.2.6.8 and 6.1.1.4'
N N 0.0311 0.0180 'International Tables Vol C Tables 4.2.6.8 and 6.1.1.4'
Cl Cl 0.3639 0.7018 'International Tables Vol C Tables 4.2.6.8 and 6.1.1.4'
Pd Pd 0.1215 3.9337 'International Tables Vol C Tables 4.2.6.8 and 6.1.1.4'

loop_
_exptl_crystal_face_index_h
_exptl_crystal_face_index_k
_exptl_crystal_face_index_l
_exptl_crystal_face_perp_dist
-1.00 0.00 0.00 0.0220
1.00 0.00 0.00 0.0120
0.00 0.00 -1.00 0.0170
0.00 0.00 1.00 0.0670
0.00 1.00 0.00 0.1660
0.00 -1.00 0.00 0.2100

loop_
_geom_angle_atom_site_label_1
_geom_angle_atom_site_label_2
_geom_angle_atom_site_label_3
_geom_angle
C9 Pd1 C1 87.89(18)
C9 Pd1 C1B 88.8(3)
C1 Pd1 C1B 14.2(3)
C9 Pd1 Cl1 164.07(13)
C1 Pd1 Cl1 108.04(14)
C1B Pd1 Cl1 106.7(3)
C9 N1 C12 127.0(3)
C9 N1 C10 111.2(3)
C12 N1 C10 121.3(3)
C9 N2 C24 124.9(3)
C9 N2 C11 112.7(3)
C24 N2 C11 119.9(3)
C2 C1 C6 104.5(4)
C2 C1 Pd1 109.3(3)
C6 C1 Pd1 115.8(3)
C2 C1 H1A 109.0
C6 C1 H1A 109.0
Pd1 C1 H1A 109.0
C7 C2 C1 102.3(4)
C7 C2 C3 101.2(4)
C1 C2 C3 105.4(4)
C7 C2 H2A 115.4
C1 C2 H2A 115.4
C3 C2 H2A 115.4
C4 C3 C2 103.6(5)
C4 C3 H3A 111.0
C2 C3 H3A 111.0
C4 C3 H3B 111.0
C2 C3 H3B 111.0
H3A C3 H3B 109.0
C3 C4 C5 103.1(4)
C3 C4 H4A 111.2
C5 C4 H4A 111.2
C3 C4 H4B 111.2
C5 C4 H4B 111.2
H4A C4 H4B 109.1
C7 C5 C4 101.6(5)
C7 C5 C6 101.6(4)
C4 C5 C6 109.6(4)
C7 C5 H5A 114.2
C4 C5 H5A 114.2
C6 C5 H5A 114.2
C8 C6 C5 112.0(4)
C8 C6 C1 119.7(4)
C5 C6 C1 100.6(4)
C8 C6 H6A 108.0
C5 C6 H6A 108.0
C1 C6 H6A 108.0
C2 C7 C5 95.3(4)
C2 C7 H7A 112.7
C5 C7 H7A 112.7
C2 C7 H7B 112.7
C5 C7 H7B 112.7
H7A C7 H7B 110.2
C2B C1B C6B 104.1(6)
C2B C1B Pd1 116.2(6)
C6B C1B Pd1 111.3(6)
C2B C1B H1B 108.3
C6B C1B H1B 108.3
Pd1 C1B H1B 108.3
C7B C2B C1B 101.4(7)
C7B C2B C3B 101.1(7)
C1B C2B C3B 106.3(7)
C7B C2B H2B 115.4
C1B C2B H2B 115.4
C3B C2B H2B 115.4
C4B C3B C2B 104.1(7)
C4B C3B H3C 110.9
C2B C3B H3C 110.9
C4B C3B H3D 110.9
C2B C3B H3D 110.9
H3C C3B H3D 109.0
C3B C4B C5B 102.7(7)
C3B C4B H4C 111.2
C5B C4B H4C 111.2
C3B C4B H4D 111.2
C5B C4B H4D 111.2
H4C C4B H4D 109.1
C7B C5B C4B 100.9(7)
C7B C5B C6B 101.6(7)
C4B C5B C6B 110.1(8)
C7B C5B H5B 114.2
C4B C5B H5B 114.2
C6B C5B H5B 114.2
C8B C6B C5B 112.7(9)
C8B C6B C1B 120.6(9)
C5B C6B C1B 101.4(6)
C8B C6B H6B 107.1
C5B C6B H6B 107.1
C1B C6B H6B 107.1
C2B C7B C5B 95.6(6)
C2B C7B H7C 112.6
C5B C7B H7C 112.6
C2B C7B H7D 112.6
C5B C7B H7D 112.6
H7C C7B H7D 110.1
C6B C8B H8D 109.5
C6B C8B H8E 109.5
H8D C8B H8E 109.5
C6B C8B H8F 109.5
H8D C8B H8F 109.5
H8E C8B H8F 109.5
N1 C9 N2 108.7(3)
N1 C9 Pd1 121.9(3)
N2 C9 Pd1 129.1(3)
N1 C10 C11 103.4(3)
N1 C10 H10A 111.1
C11 C10 H10A 111.1
N1 C10 H10B 111.1
C11 C10 H10B 111.1
H10A C10 H10B 109.1
N2 C11 C10 103.8(3)
N2 C11 H11A 111.0
C10 C11 H11A 111.0
N2 C11 H11B 111.0
C10 C11 H11B 111.0
H11A C11 H11B 109.0
C13 C12 C17 121.2(4)
C13 C12 N1 120.7(5)
C17 C12 N1 117.9(4)
C14 C13 C12 119.7(6)
C14 C13 C18 119.4(5)
C12 C13 C18 120.9(4)
C15 C14 C13 120.7(6)
C15 C14 H14A 119.7
C13 C14 H14A 119.7
C16 C15 C14 119.5(5)
C16 C15 H15A 120.2
C14 C15 H15A 120.2
C15 C16 C17 123.4(6)
C15 C16 H16A 118.3
C17 C16 H16A 118.3
C16 C17 C12 115.4(5)
C16 C17 C21 121.8(5)
C12 C17 C21 122.8(4)
C19 C18 C13 111.6(5)
C19 C18 C20 110.3(5)
C13 C18 C20 109.8(5)
C19 C18 H18A 108.3
C13 C18 H18A 108.3
C20 C18 H18A 108.3
C18 C19 H19A 109.5
C18 C19 H19B 109.5
H19A C19 H19B 109.5
C18 C19 H19C 109.5
H19A C19 H19C 109.5
H19B C19 H19C 109.5
C18 C20 H20A 109.5
C18 C20 H20B 109.5
H20A C20 H20B 109.5
C18 C20 H20C 109.5
H20A C20 H20C 109.5
H20B C20 H20C 109.5
C17 C21 C23B 109.0(4)
C17 C21 C22 113.8(11)
C23B C21 C22 129.0(7)
C17 C21 C23 127.2(7)
C22 C21 C23 110.9(8)
C17 C21 C22B 112.5(4)
C23B C21 C22B 110.2(5)
C23 C21 C22B 95.6(7)
C17 C21 H21A 99.5
C23B C21 H21A 99.7
C22 C21 H21A 99.5
C23 C21 H21A 99.5
C22B C21 H21A 124.5
C17 C21 H21B 107.8
C23B C21 H21B 111.7
C22 C21 H21B 80.4
C23 C21 H21B 106.0
C22B C21 H21B 105.6
C21 C22 H22A 109.5
C21 C22 H22B 109.5
C21 C22 H22C 109.5
C21 C23 H23A 109.5
C21 C23 H23B 109.5
C21 C23 H23C 109.5
C21 C22B H22D 109.5
C21 C22B H22E 109.5
H22D C22B H22E 109.5
C21 C22B H22F 109.5
H22D C22B H22F 109.5
H22E C22B H22F 109.5
C21 C23B H23D 109.5
C21 C23B H23E 109.5
H23D C23B H23E 109.5
C21 C23B H23F 109.5
H23D C23B H23F 109.5
H23E C23B H23F 109.5
C29 C24 C25 122.4(4)
C29 C24 N2 117.9(4)
C25 C24 N2 119.5(4)
C26 C25 C24 117.6(5)
C26 C25 C30 118.6(5)
C24 C25 C30 123.7(4)
C27 C26 C25 121.9(5)
C27 C26 H26A 119.0
C25 C26 H26A 119.0
C26 C27 C28 119.6(5)
C26 C27 H27A 120.2
C28 C27 H27A 120.2
C27 C28 C29 122.2(6)
C27 C28 H28A 118.9
C29 C28 H28A 118.9
C24 C29 C28 116.1(5)
C24 C29 C33 123.1(4)
C28 C29 C33 120.8(5)
C32 C30 C31 110.9(5)
C32 C30 C25 109.7(4)
C31 C30 C25 111.5(4)
C32 C30 H30A 108.2
C31 C30 H30A 108.2
C25 C30 H30A 108.2
C30 C31 H31A 109.5
C30 C31 H31B 109.5
H31A C31 H31B 109.5
C30 C31 H31C 109.5
H31A C31 H31C 109.5
H31B C31 H31C 109.5
C30 C32 H32A 109.5
C30 C32 H32B 109.5
H32A C32 H32B 109.5
C30 C32 H32C 109.5
H32A C32 H32C 109.5
H32B C32 H32C 109.5
C35 C33 C29 109.7(5)
C35 C33 C34 107.5(5)
C29 C33 C34 113.6(5)
C35 C33 H33A 108.6
C29 C33 H33A 108.6
C34 C33 H33A 108.6
C33 C34 H34A 109.5
C33 C34 H34B 109.5
H34A C34 H34B 109.5
C33 C34 H34C 109.5
H34A C34 H34C 109.5
H34B C34 H34C 109.5
C33 C35 H35A 109.5
C33 C35 H35B 109.5
H35A C35 H35B 109.5
C33 C35 H35C 109.5
H35A C35 H35C 109.5
H35B C35 H35C 109.5

loop_
_geom_bond_atom_site_label_1
_geom_bond_atom_site_label_2
_geom_bond_distance
Pd1 C9 1.978(3)
Pd1 C1 2.014(4)
Pd1 C1B 2.016(7)
Pd1 Cl1 2.3364(11)
N1 C9 1.344(5)
N1 C12 1.426(6)
N1 C10 1.480(5)
N2 C9 1.346(5)
N2 C24 1.439(5)
N2 C11 1.443(5)
C1 C2 1.549(7)
C1 C6 1.565(6)
C1 H1A 1.0000
C2 C7 1.504(7)
C2 C3 1.560(7)
C2 H2A 1.0000
C3 C4 1.526(9)
C3 H3A 0.9900
C3 H3B 0.9900
C4 C5 1.544(7)
C4 H4A 0.9900
C4 H4B 0.9900
C5 C7 1.530(7)
C5 C6 1.561(7)
C5 H5A 1.0000
C6 C8 1.472(8)
C6 H6A 1.0000
C7 H7A 0.9900
C7 H7B 0.9900
C8 H8A 0.9800
C8 H8B 0.9800
C8 H8C 0.9800
C1B C2B 1.549(9)
C1B C6B 1.564(9)
C1B H1B 1.0000
C2B C7B 1.506(10)
C2B C3B 1.559(10)
C2B H2B 1.0000
C3B C4B 1.528(11)
C3B H3C 0.9900
C3B H3D 0.9900
C4B C5B 1.544(10)
C4B H4C 0.9900
C4B H4D 0.9900
C5B C7B 1.530(10)
C5B C6B 1.557(10)
C5B H5B 1.0000
C6B C8B 1.474(11)
C6B H6B 1.0000
C7B H7C 0.9900
C7B H7D 0.9900
C8B H8D 0.9800
C8B H8E 0.9800
C8B H8F 0.9800
C10 C11 1.497(6)
C10 H10A 0.9900
C10 H10B 0.9900
C11 H11A 0.9900
C11 H11B 0.9900
C12 C13 1.379(7)
C12 C17 1.413(8)
C13 C14 1.373(7)
C13 C18 1.529(8)
C14 C15 1.371(9)
C14 H14A 0.9500
C15 C16 1.340(8)
C15 H15A 0.9500
C16 C17 1.407(7)
C16 H16A 0.9500
C17 C21 1.507(8)
C18 C19 1.526(9)
C18 C20 1.549(8)
C18 H18A 1.0000
C19 H19A 0.9800
C19 H19B 0.9800
C19 H19C 0.9800
C20 H20A 0.9800
C20 H20B 0.9800
C20 H20C 0.9800
C21 C23B 1.542(6)
C21 C22 1.543(8)
C21 C23 1.544(8)
C21 C22B 1.546(6)
C21 H21A 1.0000
C21 H21B 0.9602
C22 H22A 0.9800
C22 H22B 0.9800
C22 H22C 0.9800
C23 H23A 0.9800
C23 H23B 0.9800
C23 H23C 0.9800
C22B H22D 0.9800
C22B H22E 0.9800
C22B H22F 0.9800
C23B H23D 0.9800
C23B H23E 0.9800
C23B H23F 0.9800
C24 C29 1.401(7)
C24 C25 1.411(7)
C25 C26 1.396(6)
C25 C30 1.556(8)
C26 C27 1.369(8)
C26 H26A 0.9500
C27 C28 1.374(8)
C27 H27A 0.9500
C28 C29 1.423(7)
C28 H28A 0.9500
C29 C33 1.503(8)
C30 C32 1.516(8)
C30 C31 1.516(7)
C30 H30A 1.0000
C31 H31A 0.9800
C31 H31B 0.9800
C31 H31C 0.9800
C32 H32A 0.9800
C32 H32B 0.9800
C32 H32C 0.9800
C33 C35 1.491(8)
C33 C34 1.526(8)
C33 H33A 1.0000
C34 H34A 0.9800
C34 H34B 0.9800
C34 H34C 0.9800
C35 H35A 0.9800
C35 H35B 0.9800
C35 H35C 0.9800

loop_
_platon_squeeze_void_nr
_platon_squeeze_void_average_x
_platon_squeeze_void_average_y
_platon_squeeze_void_average_z
_platon_squeeze_void_volume
_platon_squeeze_void_count_electrons
_platon_squeeze_void_content
1 -0.036 0.250 0.000 336 46 ' '
2 0.031 0.750 0.500 336 46 ' '
